data_4326241
loop_
_publ_author_name
'Constantina Papatriantafyllopoulou'
'Khalil A. Abboud'
'George Christou'

_publ_section_title
;
 Carboxylate-Free MnIII2LnIII2 (Ln = Lanthanide) and MnIII2YIII2 Complexes
 from the Use of (2-Hydroxymethyl)pyridine: Analysis of Spin Frustration
 Effects
;
_journal_name_full 'Inorganic Chemistry'
_journal_page_first 8959
_journal_page_last 8966
_journal_paper_doi 10.1021/ic2011106
_journal_volume 50
_journal_year 2011
_chemical_formula_sum 'C24 H38 Dy2 Mn2 N10 O30'
_chemical_formula_weight 1381.52
_chemical_name_systematic
; 
 ? 
;
_space_group_IT_number 15
_symmetry_cell_setting monoclinic
_symmetry_space_group_name_Hall '-C 2yc'
_symmetry_space_group_name_H-M 'C 1 2/c 1'
_atom_sites_solution_hydrogens geom
_atom_sites_solution_primary direct
_atom_sites_solution_secondary difmap
_audit_creation_method SHELXL-97
_audit_update_record
;
2010-05-18 # Formatted by publCIF
;
_cell_angle_alpha 90.00
_cell_angle_beta 101.244(10)
_cell_angle_gamma 90.00
_cell_formula_units_Z 4
_cell_length_a 19.515(4)
_cell_length_b 11.816(2)
_cell_length_c 20.654(4)
_cell_measurement_reflns_used 1277
_cell_measurement_temperature 100(2)
_cell_measurement_theta_max 28.0
_cell_measurement_theta_min 2.0
_cell_volume 4671.2(15)
_computing_cell_refinement 'Bruker APEX2'
_computing_data_collection 'Bruker APEX2 (Bruker, 2008)'
_computing_data_reduction 'Bruker SAINT (Bruker, 2008)'
_computing_molecular_graphics 'Bruker SHELXTL'
_computing_publication_material 'Bruker SHELXTL'
_computing_structure_refinement 'Bruker SHELXTL'
_computing_structure_solution 'Bruker SHELXTL (Bruker, 2008)'
_diffrn_ambient_temperature 100(2)
_diffrn_measured_fraction_theta_full 1.000
_diffrn_measured_fraction_theta_max 1.000
_diffrn_measurement_device_type 'Bruker APEX-II CCD'
_diffrn_measurement_method '\w scans'
_diffrn_radiation_monochromator graphite
_diffrn_radiation_source 'fine-focus sealed tube'
_diffrn_radiation_type MoK\a
_diffrn_radiation_wavelength 0.71073
_diffrn_reflns_av_R_equivalents 0.0498
_diffrn_reflns_av_sigmaI/netI 0.0203
_diffrn_reflns_limit_h_max 25
_diffrn_reflns_limit_h_min -25
_diffrn_reflns_limit_k_max 15
_diffrn_reflns_limit_k_min -13
_diffrn_reflns_limit_l_max 26
_diffrn_reflns_limit_l_min -25
_diffrn_reflns_number 46836
_diffrn_reflns_theta_full 27.50
_diffrn_reflns_theta_max 27.50
_diffrn_reflns_theta_min 2.01
_exptl_absorpt_coefficient_mu 3.795
_exptl_absorpt_correction_T_max 0.7168
_exptl_absorpt_correction_T_min 0.5189
_exptl_absorpt_correction_type numerical
_exptl_absorpt_process_details 'based on measured indexed crystal faces, Bruker SHELXTL  v6.12 (Bruker 2007)'
_exptl_crystal_colour orange
_exptl_crystal_density_diffrn 1.965
_exptl_crystal_description plates
_exptl_crystal_F_000 2696
_exptl_crystal_size_max 0.20
_exptl_crystal_size_mid 0.15
_exptl_crystal_size_min 0.09
_platon_squeeze_details
;
;
_refine_diff_density_max 1.349
_refine_diff_density_min -1.381
_refine_diff_density_rms 0.145
_refine_ls_extinction_method none
_refine_ls_goodness_of_fit_ref 1.446
_refine_ls_hydrogen_treatment mixed
_refine_ls_matrix_type full
_refine_ls_number_parameters 317
_refine_ls_number_reflns 5372
_refine_ls_number_restraints 0
_refine_ls_restrained_S_all 1.446
_refine_ls_R_factor_all 0.0426
_refine_ls_R_factor_gt 0.0414
_refine_ls_shift/su_max 0.001
_refine_ls_shift/su_mean 0.000
_refine_ls_structure_factor_coef Fsqd
_refine_ls_weighting_details 'calc w=1/[\s^2^(Fo^2^)+68.9123P] where P=(Fo^2^+2Fc^2^)/3'
_refine_ls_weighting_scheme calc
_refine_ls_wR_factor_gt 0.0952
_refine_ls_wR_factor_ref 0.0956
_reflns_number_gt 5187
_reflns_number_total 5372
_reflns_threshold_expression I>2\s(I)
_cod_data_source_file ic2011106_si_001.cif
_cod_data_source_block nin47
_cod_original_cell_volume 4670.9(16)
_cod_database_code 4326241

loop_
_symmetry_equiv_pos_as_xyz
'x, y, z'
'-x, y, -z+1/2'
'x+1/2, y+1/2, z'
'-x+1/2, y+1/2, -z+1/2'
'-x, -y, -z'
'x, -y, z-1/2'
'-x+1/2, -y+1/2, -z'
'x+1/2, -y+1/2, z-1/2'

loop_
_atom_site_label
_atom_site_type_symbol
_atom_site_fract_x
_atom_site_fract_y
_atom_site_fract_z
_atom_site_U_iso_or_equiv
_atom_site_adp_type
_atom_site_occupancy
_atom_site_symmetry_multiplicity
_atom_site_calc_flag
_atom_site_refinement_flags
Dy1 Dy 0.321400(14) 0.56192(2) 0.432194(12) 0.01873(8) Uani 1 1 d .
Mn1 Mn 0.17444(4) 0.72945(6) 0.45221(4) 0.01494(16) Uani 1 1 d .
O1 O 0.1478(2) 0.8813(3) 0.45729(18) 0.0179(8) Uani 1 1 d .
O2 O 0.2039(2) 0.5791(3) 0.44181(18) 0.0179(8) Uani 1 1 d .
O3 O 0.2891(2) 0.7521(3) 0.45343(18) 0.0164(7) Uani 1 1 d .
H3' H 0.301(4) 0.800(6) 0.433(3) 0.025(19) Uiso 1 1 d .
O4 O 0.2888(3) 0.6508(4) 0.3272(2) 0.0301(10) Uani 1 1 d .
H4' H 0.2751 0.6334 0.2851 0.045 Uiso 1 1 d R
H4" H 0.2839 0.7473 0.3201 0.045 Uiso 1 1 d R
O5 O 0.2745(3) 0.4173(4) 0.3582(2) 0.0272(10) Uani 1 1 d .
H5' H 0.270(4) 0.347(7) 0.371(4) 0.041 Uiso 1 1 d .
H5" H 0.271(4) 0.426(7) 0.322(4) 0.041 Uiso 1 1 d .
O6 O 0.2965(2) 0.3965(3) 0.49862(19) 0.0205(8) Uani 1 1 d .
O7 O 0.4015(2) 0.4087(3) 0.4798(2) 0.0257(9) Uani 1 1 d .
O8 O 0.3739(3) 0.2685(4) 0.5384(2) 0.0321(10) Uani 1 1 d .
O9 O 0.4157(3) 0.5275(4) 0.3683(2) 0.0338(11) Uani 1 1 d .
O10 O 0.4222(2) 0.6787(4) 0.4261(2) 0.0312(10) Uani 1 1 d .
O11 O 0.4944(3) 0.6523(5) 0.3588(3) 0.0421(12) Uani 1 1 d .
O12 O 0.2737(3) 0.2064(4) 0.4008(2) 0.0323(10) Uani 1 1 d .
H12' H 0.2502 0.1712 0.4314 0.048 Uiso 1 1 d R
H12" H 0.2820 0.1451 0.3750 0.048 Uiso 1 1 d R
O13 O 0.2897(3) 0.9414(4) 0.3765(2) 0.0306(10) Uani 1 1 d .
O14 O 0.2528(3) 1.0497(4) 0.2931(2) 0.0457(14) Uani 1 1 d .
O15 O 0.2603(3) 0.8697(4) 0.2783(2) 0.0424(13) Uani 1 1 d .
N1 N 0.1381(3) 0.7579(4) 0.3539(2) 0.0190(9) Uani 1 1 d .
N2 N 0.0749(2) 0.6400(4) 0.4506(2) 0.0185(9) Uani 1 1 d .
N3 N 0.3581(3) 0.3549(4) 0.5066(2) 0.0228(10) Uani 1 1 d .
N4 N 0.4457(3) 0.6210(5) 0.3836(3) 0.0283(11) Uani 1 1 d .
N5 N 0.2689(3) 0.9532(4) 0.3160(2) 0.0289(11) Uani 1 1 d .
C1 C 0.1226(3) 0.9404(5) 0.3981(3) 0.0243(12) Uani 1 1 d .
H1A H 0.1549 1.0033 0.3936 0.029 Uiso 1 1 calc R
H1B H 0.0764 0.9735 0.3998 0.029 Uiso 1 1 calc R
C2 C 0.1160(3) 0.8645(5) 0.3395(3) 0.0192(11) Uani 1 1 d .
C3 C 0.0900(3) 0.8974(5) 0.2750(3) 0.0268(13) Uani 1 1 d .
H3 H 0.0766 0.9737 0.2653 0.032 Uiso 1 1 calc R
C4 C 0.0839(3) 0.8188(5) 0.2251(3) 0.0290(13) Uani 1 1 d .
H4 H 0.0663 0.8400 0.1806 0.035 Uiso 1 1 calc R
C5 C 0.1039(4) 0.7081(5) 0.2410(3) 0.0291(14) Uani 1 1 d .
H5 H 0.0991 0.6518 0.2076 0.035 Uiso 1 1 calc R
C6 C 0.1306(4) 0.6810(5) 0.3052(3) 0.0271(13) Uani 1 1 d .
H6 H 0.1444 0.6051 0.3158 0.033 Uiso 1 1 calc R
C7 C 0.0106(3) 0.6822(5) 0.4457(3) 0.0252(12) Uani 1 1 d .
H7 H 0.0056 0.7600 0.4554 0.030 Uiso 1 1 calc R
C8 C -0.0484(3) 0.6178(6) 0.4271(3) 0.0272(13) Uani 1 1 d .
H8 H -0.0935 0.6503 0.4243 0.033 Uiso 1 1 calc R
C9 C -0.0410(3) 0.5039(6) 0.4124(3) 0.0283(13) Uani 1 1 d .
H9 H -0.0810 0.4574 0.3990 0.034 Uiso 1 1 calc R
C10 C 0.0250(3) 0.4598(5) 0.4174(3) 0.0254(12) Uani 1 1 d .
H10 H 0.0312 0.3823 0.4077 0.030 Uiso 1 1 calc R
C11 C 0.0829(3) 0.5300(5) 0.4368(3) 0.0213(11) Uani 1 1 d .
C12 C 0.1574(3) 0.4888(5) 0.4458(3) 0.0218(11) Uani 1 1 d .
H12A H 0.1708 0.4515 0.4894 0.026 Uiso 1 1 calc R
H12B H 0.1611 0.4321 0.4114 0.026 Uiso 1 1 calc R

loop_
_atom_site_aniso_label
_atom_site_aniso_U_11
_atom_site_aniso_U_22
_atom_site_aniso_U_33
_atom_site_aniso_U_23
_atom_site_aniso_U_13
_atom_site_aniso_U_12
Dy1 0.02955(14) 0.01139(12) 0.01467(12) -0.00145(9) 0.00293(9) 0.00364(10)
Mn1 0.0232(4) 0.0086(3) 0.0117(3) 0.0002(3) 0.0002(3) 0.0022(3)
O1 0.025(2) 0.0113(17) 0.0157(18) 0.0014(14) 0.0000(15) 0.0003(15)
O2 0.027(2) 0.0082(17) 0.0173(18) 0.0004(14) -0.0001(15) -0.0011(14)
O3 0.026(2) 0.0100(17) 0.0134(17) 0.0010(14) 0.0044(15) -0.0002(15)
O4 0.053(3) 0.020(2) 0.017(2) 0.0005(16) 0.0049(19) 0.007(2)
O5 0.049(3) 0.013(2) 0.018(2) -0.0028(16) 0.0035(19) -0.0001(18)
O6 0.024(2) 0.0139(18) 0.0222(19) -0.0004(15) 0.0006(16) 0.0023(15)
O7 0.030(2) 0.018(2) 0.030(2) 0.0020(17) 0.0067(18) 0.0039(17)
O8 0.042(3) 0.015(2) 0.036(2) 0.0073(18) -0.002(2) 0.0046(19)
O9 0.046(3) 0.024(2) 0.038(3) -0.0045(19) 0.024(2) 0.003(2)
O10 0.031(2) 0.035(2) 0.028(2) -0.0112(19) 0.0074(18) 0.002(2)
O11 0.039(3) 0.051(3) 0.040(3) 0.000(2) 0.017(2) 0.000(2)
O12 0.048(3) 0.020(2) 0.029(2) -0.0036(18) 0.007(2) -0.002(2)
O13 0.049(3) 0.022(2) 0.017(2) 0.0058(17) -0.0004(18) -0.003(2)
O14 0.090(4) 0.018(2) 0.025(2) 0.0076(18) 0.000(3) -0.003(2)
O15 0.079(4) 0.021(2) 0.025(2) -0.0018(19) 0.006(2) 0.004(2)
N1 0.028(2) 0.012(2) 0.016(2) 0.0008(17) 0.0000(18) 0.0010(18)
N2 0.022(2) 0.018(2) 0.015(2) 0.0031(17) 0.0012(17) 0.0003(18)
N3 0.030(3) 0.011(2) 0.024(2) -0.0019(18) -0.002(2) 0.0020(19)
N4 0.029(3) 0.032(3) 0.024(3) 0.002(2) 0.007(2) 0.004(2)
N5 0.044(3) 0.021(3) 0.020(2) 0.001(2) 0.003(2) -0.002(2)
C1 0.038(3) 0.013(2) 0.018(3) 0.001(2) -0.003(2) 0.006(2)
C2 0.021(3) 0.017(3) 0.018(3) 0.002(2) 0.000(2) -0.006(2)
C3 0.036(3) 0.020(3) 0.020(3) 0.006(2) -0.006(2) 0.000(2)
C4 0.038(3) 0.027(3) 0.017(3) 0.005(2) -0.006(2) -0.003(3)
C5 0.045(4) 0.024(3) 0.016(3) -0.004(2) 0.002(3) -0.003(3)
C6 0.043(4) 0.019(3) 0.018(3) -0.002(2) 0.002(2) 0.000(3)
C7 0.034(3) 0.023(3) 0.018(3) 0.003(2) 0.004(2) 0.006(2)
C8 0.029(3) 0.035(3) 0.017(3) 0.007(2) 0.002(2) 0.006(3)
C9 0.031(3) 0.037(3) 0.015(3) 0.001(2) 0.000(2) -0.007(3)
C10 0.033(3) 0.020(3) 0.021(3) 0.001(2) 0.000(2) -0.001(2)
C11 0.033(3) 0.017(3) 0.013(2) 0.003(2) 0.003(2) -0.002(2)
C12 0.030(3) 0.011(2) 0.024(3) 0.001(2) 0.004(2) -0.005(2)

loop_
_atom_type_symbol
_atom_type_description
_atom_type_scat_dispersion_real
_atom_type_scat_dispersion_imag
_atom_type_scat_source
C C 0.0033 0.0016 'International Tables Vol C Tables 4.2.6.8 and 6.1.1.4'
H H 0.0000 0.0000 'International Tables Vol C Tables 4.2.6.8 and 6.1.1.4'
N N 0.0061 0.0033 'International Tables Vol C Tables 4.2.6.8 and 6.1.1.4'
O O 0.0106 0.0060 'International Tables Vol C Tables 4.2.6.8 and 6.1.1.4'
Mn Mn 0.3368 0.7283 'International Tables Vol C Tables 4.2.6.8 and 6.1.1.4'
Dy Dy -0.1892 4.4098 'International Tables Vol C Tables 4.2.6.8 and 6.1.1.4'

loop_
_geom_angle_atom_site_label_1
_geom_angle_atom_site_label_2
_geom_angle_atom_site_label_3
_geom_angle
_geom_angle_site_symmetry_1
_geom_angle_site_symmetry_3
O1 Dy1 O2 87.82(13) 7_566 .
O1 Dy1 O5 146.43(15) 7_566 .
O2 Dy1 O5 81.67(15) . .
O1 Dy1 O4 137.16(14) 7_566 .
O2 Dy1 O4 86.94(15) . .
O5 Dy1 O4 74.24(15) . .
O1 Dy1 O3 65.17(13) 7_566 .
O2 Dy1 O3 66.91(13) . .
O5 Dy1 O3 135.73(15) . .
O4 Dy1 O3 73.74(14) . .
O1 Dy1 O10 80.26(14) 7_566 .
O2 Dy1 O10 140.36(14) . .
O5 Dy1 O10 126.57(16) . .
O4 Dy1 O10 77.17(16) . .
O3 Dy1 O10 73.80(14) . .
O1 Dy1 O7 78.42(13) 7_566 .
O2 Dy1 O7 125.63(13) . .
O5 Dy1 O7 82.07(15) . .
O4 Dy1 O7 136.29(15) . .
O3 Dy1 O7 141.58(13) . .
O10 Dy1 O7 88.91(15) . .
O1 Dy1 O6 74.24(13) 7_566 .
O2 Dy1 O6 73.88(13) . .
O5 Dy1 O6 72.22(14) . .
O4 Dy1 O6 143.28(14) . .
O3 Dy1 O6 123.27(13) . .
O10 Dy1 O6 136.25(14) . .
O7 Dy1 O6 51.75(13) . .
O1 Dy1 O9 119.09(15) 7_566 .
O2 Dy1 O9 152.95(15) . .
O5 Dy1 O9 76.84(17) . .
O4 Dy1 O9 71.61(16) . .
O3 Dy1 O9 119.75(14) . .
O10 Dy1 O9 51.47(15) . .
O7 Dy1 O9 67.47(15) . .
O6 Dy1 O9 113.99(14) . .
O1 Dy1 N4 101.31(14) 7_566 .
O2 Dy1 N4 155.40(14) . .
O5 Dy1 N4 101.36(16) . .
O4 Dy1 N4 70.77(16) . .
O3 Dy1 N4 96.05(15) . .
O10 Dy1 N4 25.76(15) . .
O7 Dy1 N4 78.83(15) . .
O6 Dy1 N4 130.49(14) . .
O9 Dy1 N4 25.84(15) . .
O1 Dy1 N3 74.64(13) 7_566 .
O2 Dy1 N3 99.92(14) . .
O5 Dy1 N3 75.92(15) . .
O4 Dy1 N3 148.02(14) . .
O3 Dy1 N3 137.68(13) . .
O10 Dy1 N3 112.80(15) . .
O7 Dy1 N3 25.70(14) . .
O6 Dy1 N3 26.04(14) . .
O9 Dy1 N3 90.66(15) . .
N4 Dy1 N3 104.51(15) . .
O1 Dy1 Mn1 31.47(9) 7_566 7_566
O2 Dy1 Mn1 76.67(9) . 7_566
O5 Dy1 Mn1 158.22(12) . 7_566
O4 Dy1 Mn1 106.46(10) . 7_566
O3 Dy1 Mn1 33.73(9) . 7_566
O10 Dy1 Mn1 73.57(10) . 7_566
O7 Dy1 Mn1 108.86(10) . 7_566
O6 Dy1 Mn1 99.30(9) . 7_566
O9 Dy1 Mn1 124.50(11) . 7_566
N4 Dy1 Mn1 99.27(11) . 7_566
N3 Dy1 Mn1 105.52(10) . 7_566
O1 Mn1 O2 175.97(17) . .
O1 Mn1 O3 83.60(16) . 7_566
O2 Mn1 O3 99.11(16) . 7_566
O1 Mn1 N1 81.48(17) . .
O2 Mn1 N1 95.52(17) . .
O3 Mn1 N1 164.11(17) 7_566 .
O1 Mn1 N2 101.90(17) . .
O2 Mn1 N2 80.49(17) . .
O3 Mn1 N2 102.50(17) 7_566 .
N1 Mn1 N2 85.96(18) . .
O1 Mn1 O3 99.86(16) . .
O2 Mn1 O3 77.84(15) . .
O3 Mn1 O3 78.91(17) 7_566 .
N1 Mn1 O3 98.27(17) . .
N2 Mn1 O3 158.21(16) . .
O1 Mn1 Dy1 40.65(11) . 7_566
O2 Mn1 Dy1 142.10(11) . 7_566
O3 Mn1 Dy1 43.00(11) 7_566 7_566
N1 Mn1 Dy1 122.08(13) . 7_566
N2 Mn1 Dy1 104.87(13) . 7_566
O3 Mn1 Dy1 91.04(10) . 7_566
O1 Mn1 Dy1 140.64(12) . .
O2 Mn1 Dy1 36.73(12) . .
O3 Mn1 Dy1 91.89(12) 7_566 .
N1 Mn1 Dy1 96.17(14) . .
N2 Mn1 Dy1 117.19(13) . .
O3 Mn1 Dy1 41.26(9) . .
Dy1 Mn1 Dy1 124.70(2) 7_566 .
C1 O1 Mn1 118.6(3) . .
C1 O1 Dy1 133.1(3) . 7_566
Mn1 O1 Dy1 107.88(16) . 7_566
C12 O2 Mn1 119.3(3) . .
C12 O2 Dy1 126.0(3) . .
Mn1 O2 Dy1 114.47(17) . .
Mn1 O3 Mn1 101.09(17) 7_566 .
Mn1 O3 Dy1 103.27(16) 7_566 .
Mn1 O3 Dy1 100.52(15) . .
Mn1 O3 H3' 112(5) 7_566 .
Mn1 O3 H3' 120(5) . .
Dy1 O3 H3' 118(5) . .
Dy1 O4 H4' 140.4 . .
Dy1 O4 H4" 123.7 . .
H4' O4 H4" 95.9 . .
Dy1 O5 H5' 123(5) . .
Dy1 O5 H5" 120(7) . .
H5' O5 H5" 116(8) . .
N3 O6 Dy1 95.3(3) . .
N3 O7 Dy1 96.8(3) . .
N4 O9 Dy1 94.5(3) . .
N4 O10 Dy1 97.8(4) . .
H12' O12 H12" 101.6 . .
C6 N1 C2 119.0(5) . .
C6 N1 Mn1 126.8(4) . .
C2 N1 Mn1 114.1(4) . .
C7 N2 C11 119.4(5) . .
C7 N2 Mn1 129.3(4) . .
C11 N2 Mn1 109.2(4) . .
O8 N3 O7 122.3(5) . .
O8 N3 O6 121.6(5) . .
O7 N3 O6 116.1(4) . .
O8 N3 Dy1 179.4(4) . .
O7 N3 Dy1 57.5(3) . .
O6 N3 Dy1 58.6(3) . .
O11 N4 O9 121.4(5) . .
O11 N4 O10 123.0(6) . .
O9 N4 O10 115.7(5) . .
O11 N4 Dy1 174.0(4) . .
O9 N4 Dy1 59.7(3) . .
O10 N4 Dy1 56.4(3) . .
O13 N5 O15 121.1(5) . .
O13 N5 O14 119.3(5) . .
O15 N5 O14 119.5(5) . .
O1 C1 C2 111.5(4) . .
O1 C1 H1A 109.3 . .
C2 C1 H1A 109.3 . .
O1 C1 H1B 109.3 . .
C2 C1 H1B 109.3 . .
H1A C1 H1B 108.0 . .
N1 C2 C3 121.2(5) . .
N1 C2 C1 114.2(5) . .
C3 C2 C1 124.7(5) . .
C4 C3 C2 119.6(6) . .
C4 C3 H3 120.2 . .
C2 C3 H3 120.2 . .
C3 C4 C5 118.7(5) . .
C3 C4 H4 120.7 . .
C5 C4 H4 120.7 . .
C6 C5 C4 119.2(6) . .
C6 C5 H5 120.4 . .
C4 C5 H5 120.4 . .
N1 C6 C5 122.3(6) . .
N1 C6 H6 118.8 . .
C5 C6 H6 118.8 . .
N2 C7 C8 122.6(6) . .
N2 C7 H7 118.7 . .
C8 C7 H7 118.7 . .
C7 C8 C9 118.7(6) . .
C7 C8 H8 120.7 . .
C9 C8 H8 120.7 . .
C10 C9 C8 119.0(6) . .
C10 C9 H9 120.5 . .
C8 C9 H9 120.5 . .
C9 C10 C11 119.4(6) . .
C9 C10 H10 120.3 . .
C11 C10 H10 120.3 . .
N2 C11 C10 121.0(6) . .
N2 C11 C12 115.7(5) . .
C10 C11 C12 123.4(5) . .
O2 C12 C11 111.3(4) . .
O2 C12 H12A 109.4 . .
C11 C12 H12A 109.4 . .
O2 C12 H12B 109.4 . .
C11 C12 H12B 109.4 . .
H12A C12 H12B 108.0 . .

loop_
_geom_bond_atom_site_label_1
_geom_bond_atom_site_label_2
_geom_bond_distance
_geom_bond_site_symmetry_2
Dy1 O1 2.342(4) 7_566
Dy1 O2 2.348(4) .
Dy1 O5 2.355(4) .
Dy1 O4 2.381(4) .
Dy1 O3 2.398(4) .
Dy1 O10 2.426(5) .
Dy1 O7 2.467(4) .
Dy1 O6 2.490(4) .
Dy1 O9 2.499(4) .
Dy1 N4 2.886(5) .
Dy1 N3 2.904(5) .
Dy1 Mn1 3.4217(9) 7_566
Mn1 O1 1.877(4) .
Mn1 O2 1.892(4) .
Mn1 O3 1.952(4) 7_566
Mn1 N1 2.043(5) .
Mn1 N2 2.206(5) .
Mn1 O3 2.249(4) .
Mn1 Dy1 3.4217(9) 7_566
O1 C1 1.411(6) .
O1 Dy1 2.342(4) 7_566
O2 C12 1.413(6) .
O3 Mn1 1.952(4) 7_566
O3 H3' 0.76(7) .
O4 H4' 0.8837 .
O4 H4" 1.1515 .
O5 H5' 0.88(9) .
O5 H5" 0.75(8) .
O6 N3 1.280(6) .
O7 N3 1.268(7) .
O8 N3 1.219(6) .
O9 N4 1.262(7) .
O10 N4 1.266(7) .
O11 N4 1.222(7) .
O12 H12' 0.9480 .
O12 H12" 0.9310 .
O13 N5 1.244(6) .
O14 N5 1.251(7) .
O15 N5 1.248(7) .
N1 C6 1.342(7) .
N1 C2 1.345(7) .
N2 C7 1.335(8) .
N2 C11 1.346(7) .
C1 C2 1.492(8) .
C1 H1A 0.9900 .
C1 H1B 0.9900 .
C2 C3 1.385(8) .
C3 C4 1.375(9) .
C3 H3 0.9500 .
C4 C5 1.386(9) .
C4 H4 0.9500 .
C5 C6 1.366(8) .
C5 H5 0.9500 .
C6 H6 0.9500 .
C7 C8 1.372(9) .
C7 H7 0.9500 .
C8 C9 1.394(9) .
C8 H8 0.9500 .
C9 C10 1.376(9) .
C9 H9 0.9500 .
C10 C11 1.395(8) .
C10 H10 0.9500 .
C11 C12 1.511(8) .
C12 H12A 0.9900 .
C12 H12B 0.9900 .

loop_
_platon_squeeze_void_nr
_platon_squeeze_void_average_x
_platon_squeeze_void_average_y
_platon_squeeze_void_average_z
_platon_squeeze_void_volume
_platon_squeeze_void_count_electrons
_platon_squeeze_void_content
1 0.500 -0.175 0.250 136 42 ' '
2 0.500 0.175 0.750 136 42 ' '
3 0.000 0.325 0.250 136 42 ' '
4 0.000 0.675 0.750 136 42 ' '
